data_4349915
loop_
_publ_author_name
'Honorato, Jo\~ao'
'Colina-Vegas, Legna'
'Correa, Rodrigo S.'
'Guedes, Adriana P. M.'
'Miyata, Marcelo'
'Pavan, Fernando R.'
'Ellena, Javier'
'Batista, Alzir A.'

_publ_section_title
;
 Esterification of the free carboxylic group from the lutidinic acid
 ligand as a tool to improve the cytotoxicity of Ru(ii) complexes
;
_journal_issue 2
_journal_name_full 'Inorganic Chemistry Frontiers'
_journal_page_first 376
_journal_paper_doi 10.1039/C8QI00941D
_journal_volume 6
_journal_year 2019
_chemical_formula_moiety 'C45 H40 N3 O4 P2 Ru, F6 P'
_chemical_formula_sum 'C45 H40 F6 N3 O4 P3 Ru'
_chemical_formula_weight 994.78
_space_group_crystal_system monoclinic
_space_group_IT_number 15
_space_group_name_Hall '-C 2yc'
_space_group_name_H-M_alt 'C 1 2/c 1'
_atom_sites_solution_hydrogens mixed
_audit_creation_date 2017-11-09
_audit_creation_method
;
Olex2 1.2
(compiled 2017.08.10 svn.r3458 for OlexSys, GUI svn.r5381)
;
_audit_update_record
;
2017-11-09 deposited with the CCDC.
2018-10-26 downloaded from the CCDC.
;
_cell_angle_alpha 90
_cell_angle_beta 95.496(7)
_cell_angle_gamma 90
_cell_formula_units_Z 8
_cell_length_a 40.71(2)
_cell_length_b 15.001(9)
_cell_length_c 14.658(9)
_cell_measurement_reflns_used 10502
_cell_measurement_temperature 293
_cell_measurement_theta_max 27.40
_cell_measurement_theta_min 2.40
_cell_volume 8910(9)
_computing_cell_refinement
;
CrystalClear-SM Expert 2.0 r7 (Rigaku, 2011)
;
_computing_data_collection
;
CrystalClear-SM Expert 2.0 r7 (Rigaku, 2011)
;
_computing_data_reduction
;
CrystalClear-SM Expert 2.0 r7 (Rigaku, 2011)
;
_computing_molecular_graphics 'Olex2 (Dolomanov et al., 2009)'
_computing_publication_material 'Olex2 (Dolomanov et al., 2009)'
_computing_structure_refinement 'ShelXL (Sheldrick, 2015)'
_diffrn_ambient_temperature 293
_diffrn_detector CCD
_diffrn_detector_area_resol_mean 28.5714
_diffrn_detector_type 'Rigaku Saturn724+'
_diffrn_measured_fraction_theta_full 0.999
_diffrn_measured_fraction_theta_max 0.995
_diffrn_measurement_device 'AFC12 (Right): Kappa 3 circle'
_diffrn_measurement_device_type 'Rigaku XtaLAB mini'
_diffrn_measurement_method 'profile data from \w-scans'
_diffrn_measurement_specimen_support 'Mitegen 50um'
_diffrn_radiation_collimation 0.3
_diffrn_radiation_monochromator Confocal
_diffrn_radiation_probe x-ray
_diffrn_radiation_type MoK\a
_diffrn_radiation_wavelength 0.71075
_diffrn_reflns_av_R_equivalents 0.0614
_diffrn_reflns_av_unetI/netI 0.0634
_diffrn_reflns_Laue_measured_fraction_full 0.999
_diffrn_reflns_Laue_measured_fraction_max 0.995
_diffrn_reflns_limit_h_max 52
_diffrn_reflns_limit_h_min -52
_diffrn_reflns_limit_k_max 19
_diffrn_reflns_limit_k_min -19
_diffrn_reflns_limit_l_max 18
_diffrn_reflns_limit_l_min -18
_diffrn_reflns_number 39913
_diffrn_reflns_point_group_measured_fraction_full 0.999
_diffrn_reflns_point_group_measured_fraction_max 0.995
_diffrn_reflns_theta_full 25.242
_diffrn_reflns_theta_max 27.485
_diffrn_reflns_theta_min 2.380
_diffrn_source 'Rotating Anode'
_diffrn_source_current 24.0
_diffrn_source_power 1.2
_diffrn_source_target Mo
_diffrn_source_type 'Rotating Anode'
_diffrn_source_voltage 50.0
_exptl_absorpt_coefficient_mu 0.531
_exptl_absorpt_correction_T_max 0.901
_exptl_absorpt_correction_T_min 0.853
_exptl_absorpt_correction_type numerical
_exptl_absorpt_process_details 'NUMABS (Rigaku, 1999)'
_exptl_crystal_colour 'clear light orange'
_exptl_crystal_colour_lustre clear
_exptl_crystal_colour_modifier light
_exptl_crystal_colour_primary orange
_exptl_crystal_density_diffrn 1.483
_exptl_crystal_description prism
_exptl_crystal_F_000 4048
_exptl_crystal_size_max 0.26
_exptl_crystal_size_mid 0.26
_exptl_crystal_size_min 0.2
_refine_diff_density_max 0.603
_refine_diff_density_min -0.850
_refine_diff_density_rms 0.083
_refine_ls_extinction_method none
_refine_ls_goodness_of_fit_ref 1.056
_refine_ls_hydrogen_treatment constr
_refine_ls_matrix_type full
_refine_ls_number_parameters 562
_refine_ls_number_reflns 10186
_refine_ls_number_restraints 0
_refine_ls_restrained_S_all 1.056
_refine_ls_R_factor_all 0.0654
_refine_ls_R_factor_gt 0.0495
_refine_ls_shift/su_max 0.003
_refine_ls_shift/su_mean 0.000
_refine_ls_structure_factor_coef Fsqd
_refine_ls_weighting_details 'w=1/[\s^2^(Fo^2^)+(0.0483P)^2^+12.4458P] where P=(Fo^2^+2Fc^2^)/3'
_refine_ls_weighting_scheme calc
_refine_ls_wR_factor_gt 0.1134
_refine_ls_wR_factor_ref 0.1230
_reflns_Friedel_coverage 0.000
_reflns_number_gt 8207
_reflns_number_total 10186
_reflns_threshold_expression 'I > 2\s(I)'
_cod_data_source_file c8qi00941d2.cif
_cod_data_source_block cb24
_cod_database_code 4349915
_shelx_shelxl_version_number 2014/7
_shelx_space_group_comment
;
The symmetry employed for this shelxl refinement is uniquely defined
by the following loop, which should always be used as a source of
symmetry information in preference to the above space-group names.
They are only intended as comments.
;
_shelx_estimated_absorpt_t_max 0.901
_shelx_estimated_absorpt_t_min 0.874
_olex2_refinement_description
;
1. Fixed Uiso
 At 1.2 times of:
  All C(H) groups, All C(H,H) groups
 At 1.5 times of:
  All O(H) groups
2. Uiso/Uaniso restraints and constraints
Uanis(O3A) = Uanis(O3B)
3. Others
 Fixed Sof: O3A(0.5) O3B(0.5)
4.a Riding coordinates:
 O4(H4)
4.b Secondary CH2 refined with riding coordinates:
 C131(H13A,H13B), C132(H13C,H13D), C231(H23A,H23B), C232(H23C,H23D)
4.c Aromatic/amide H refined with riding coordinates:
 C1(H1), C2(H2), C3(H3), C4(H4A), C7(H7), C8(H8), C9(H9), C10(H10), C11(H11),
 C12(H12), C14(H14), C112(H112), C113(H113), C114(H114), C115(H115), C116(H116),
  C122(H122), C123(H123), C124(H124), C125(H125), C126(H126), C212(H212),
 C213(H213), C214(H214), C215(H215), C216(H216), C222(H222), C223(H223),
 C224(H224), C225(H225), C226(H226)
;
_olex2_submission_special_instructions 'No special instructions were received'

loop_
_space_group_symop_operation_xyz
'x, y, z'
'-x, y, -z+1/2'
'x+1/2, y+1/2, z'
'-x+1/2, y+1/2, -z+1/2'
'-x, -y, -z'
'x, -y, z-1/2'
'-x+1/2, -y+1/2, -z'
'x+1/2, -y+1/2, z-1/2'

loop_
_atom_site_label
_atom_site_type_symbol
_atom_site_fract_x
_atom_site_fract_y
_atom_site_fract_z
_atom_site_U_iso_or_equiv
_atom_site_adp_type
_atom_site_occupancy
_atom_site_site_symmetry_order
_atom_site_calc_flag
_atom_site_refinement_flags_posn
_atom_site_refinement_flags_occupancy
Ru Ru 0.63866(2) 0.26967(2) 0.54653(2) 0.03076(8) Uani 1 1 d . .
P1 P 0.61888(2) 0.31201(6) 0.39918(6) 0.03720(19) Uani 1 1 d . .
P2 P 0.68143(2) 0.37297(5) 0.55488(6) 0.03363(18) Uani 1 1 d . .
O1 O 0.67662(5) 0.18174(14) 0.51467(14) 0.0369(5) Uani 1 1 d . .
O2 O 0.71327(5) 0.08181(15) 0.57079(15) 0.0420(5) Uani 1 1 d . .
O3A O 0.6666(4) 0.0628(8) 0.9754(8) 0.092(4) Uani 0.5 1 d . P
O3B O 0.6808(4) 0.0998(8) 0.9938(8) 0.092(4) Uani 0.5 1 d . P
O4 O 0.70766(6) 0.00342(18) 0.91025(17) 0.0552(7) Uani 1 1 d . .
H4 H 0.7144 -0.0137 0.9608 0.083 Uiso 1 1 d R .
N1 N 0.60268(7) 0.16946(18) 0.53636(19) 0.0410(6) Uani 1 1 d . .
N2 N 0.59973(6) 0.33176(18) 0.60083(18) 0.0371(6) Uani 1 1 d . .
N3 N 0.65454(6) 0.21124(17) 0.67432(18) 0.0345(6) Uani 1 1 d . .
C1 C 0.60633(10) 0.0880(2) 0.5011(3) 0.0525(9) Uani 1 1 d . .
H1 H 0.6263 0.0730 0.4793 0.063 Uiso 1 1 calc R .
C2 C 0.58129(12) 0.0261(3) 0.4963(4) 0.0721(13) Uani 1 1 d . .
H2 H 0.5843 -0.0301 0.4715 0.087 Uiso 1 1 calc R .
C3 C 0.55203(12) 0.0482(3) 0.5286(4) 0.0814(15) Uani 1 1 d . .
H3 H 0.5349 0.0069 0.5260 0.098 Uiso 1 1 calc R .
C4 C 0.54786(10) 0.1301(3) 0.5643(4) 0.0724(13) Uani 1 1 d . .
H4A H 0.5279 0.1454 0.5864 0.087 Uiso 1 1 calc R .
C5 C 0.57364(8) 0.1915(3) 0.5677(3) 0.0484(9) Uani 1 1 d . .
C6 C 0.57179(8) 0.2825(2) 0.6023(2) 0.0434(8) Uani 1 1 d . .
C7 C 0.54392(9) 0.3178(3) 0.6352(3) 0.0594(11) Uani 1 1 d . .
H7 H 0.5248 0.2836 0.6338 0.071 Uiso 1 1 calc R .
C8 C 0.54410(10) 0.4019(3) 0.6697(3) 0.0624(11) Uani 1 1 d . .
H8 H 0.5252 0.4262 0.6905 0.075 Uiso 1 1 calc R .
C9 C 0.57259(10) 0.4500(3) 0.6732(3) 0.0574(10) Uani 1 1 d . .
H9 H 0.5736 0.5070 0.6982 0.069 Uiso 1 1 calc R .
C10 C 0.59986(9) 0.4127(2) 0.6391(2) 0.0465(8) Uani 1 1 d . .
H10 H 0.6193 0.4455 0.6430 0.056 Uiso 1 1 calc R .
C11 C 0.64144(9) 0.2239(2) 0.7537(2) 0.0461(8) Uani 1 1 d . .
H11 H 0.6245 0.2653 0.7558 0.055 Uiso 1 1 calc R .
C12 C 0.65197(9) 0.1783(3) 0.8318(2) 0.0499(9) Uani 1 1 d . .
H12 H 0.6421 0.1884 0.8856 0.060 Uiso 1 1 calc R .
C13 C 0.67715(9) 0.1177(2) 0.8305(2) 0.0433(8) Uani 1 1 d . .
C14 C 0.69122(8) 0.1043(2) 0.7489(2) 0.0372(7) Uani 1 1 d . .
H14 H 0.7085 0.0640 0.7461 0.045 Uiso 1 1 calc R .
C15 C 0.67925(7) 0.1513(2) 0.6725(2) 0.0319(6) Uani 1 1 d . .
C16 C 0.68643(11) 0.0668(3) 0.9172(3) 0.0612(11) Uani 1 1 d . .
C17 C 0.69104(7) 0.1364(2) 0.5798(2) 0.0330(6) Uani 1 1 d . .
C111 C 0.57523(8) 0.3436(2) 0.3931(2) 0.0443(8) Uani 1 1 d . .
C112 C 0.56584(10) 0.4304(3) 0.4059(3) 0.0563(10) Uani 1 1 d . .
H112 H 0.5818 0.4748 0.4122 0.068 Uiso 1 1 calc R .
C113 C 0.53299(11) 0.4529(4) 0.4095(3) 0.0741(14) Uani 1 1 d . .
H113 H 0.5271 0.5119 0.4188 0.089 Uiso 1 1 calc R .
C114 C 0.50929(12) 0.3885(4) 0.3995(4) 0.0844(16) Uani 1 1 d . .
H114 H 0.4872 0.4037 0.4018 0.101 Uiso 1 1 calc R .
C115 C 0.51784(11) 0.3019(4) 0.3861(4) 0.0773(14) Uani 1 1 d . .
H115 H 0.5016 0.2581 0.3790 0.093 Uiso 1 1 calc R .
C116 C 0.55081(10) 0.2792(3) 0.3829(3) 0.0587(10) Uani 1 1 d . .
H116 H 0.5565 0.2201 0.3739 0.070 Uiso 1 1 calc R .
C121 C 0.61999(9) 0.2272(2) 0.3106(2) 0.0455(8) Uani 1 1 d . .
C122 C 0.59842(12) 0.2292(3) 0.2320(3) 0.0663(12) Uani 1 1 d . .
H122 H 0.5811 0.2697 0.2269 0.080 Uiso 1 1 calc R .
C123 C 0.60247(15) 0.1717(4) 0.1613(3) 0.0908(17) Uani 1 1 d . .
H123 H 0.5876 0.1730 0.1090 0.109 Uiso 1 1 calc R .
C124 C 0.62802(15) 0.1126(4) 0.1668(3) 0.0856(16) Uani 1 1 d . .
H124 H 0.6306 0.0741 0.1183 0.103 Uiso 1 1 calc R .
C125 C 0.64970(14) 0.1100(3) 0.2432(3) 0.0751(14) Uani 1 1 d . .
H125 H 0.6673 0.0703 0.2465 0.090 Uiso 1 1 calc R .
C126 C 0.64557(11) 0.1659(3) 0.3155(3) 0.0543(10) Uani 1 1 d . .
H126 H 0.6601 0.1626 0.3683 0.065 Uiso 1 1 calc R .
C131 C 0.63680(9) 0.4041(2) 0.3375(2) 0.0486(8) Uani 1 1 d . .
H13A H 0.6220 0.4174 0.2833 0.058 Uiso 1 1 calc R .
H13B H 0.6376 0.4565 0.3764 0.058 Uiso 1 1 calc R .
C132 C 0.67121(10) 0.3888(3) 0.3075(3) 0.0554(10) Uani 1 1 d . .
H13C H 0.6735 0.3258 0.2946 0.067 Uiso 1 1 calc R .
H13D H 0.6728 0.4207 0.2505 0.067 Uiso 1 1 calc R .
C211 C 0.70997(8) 0.3523(2) 0.6566(2) 0.0400(7) Uani 1 1 d . .
C212 C 0.69892(11) 0.3729(3) 0.7403(3) 0.0583(11) Uani 1 1 d . .
H212 H 0.6776 0.3948 0.7427 0.070 Uiso 1 1 calc R .
C213 C 0.71916(14) 0.3613(3) 0.8202(3) 0.0792(16) Uani 1 1 d . .
H213 H 0.7115 0.3739 0.8765 0.095 Uiso 1 1 calc R .
C214 C 0.75107(15) 0.3306(3) 0.8162(4) 0.0920(19) Uani 1 1 d . .
H214 H 0.7654 0.3264 0.8694 0.110 Uiso 1 1 calc R .
C215 C 0.76148(12) 0.3065(4) 0.7339(4) 0.0832(16) Uani 1 1 d . .
H215 H 0.7825 0.2830 0.7316 0.100 Uiso 1 1 calc R .
C216 C 0.74111(9) 0.3168(3) 0.6544(3) 0.0601(10) Uani 1 1 d . .
H216 H 0.7484 0.2996 0.5987 0.072 Uiso 1 1 calc R .
C221 C 0.67902(8) 0.4945(2) 0.5611(2) 0.0383(7) Uani 1 1 d . .
C222 C 0.65083(9) 0.5430(2) 0.5353(3) 0.0469(8) Uani 1 1 d . .
H222 H 0.6313 0.5132 0.5166 0.056 Uiso 1 1 calc R .
C223 C 0.65116(11) 0.6356(3) 0.5368(3) 0.0595(10) Uani 1 1 d . .
H223 H 0.6319 0.6673 0.5203 0.071 Uiso 1 1 calc R .
C224 C 0.67990(12) 0.6799(3) 0.5624(3) 0.0629(11) Uani 1 1 d . .
H224 H 0.6801 0.7419 0.5637 0.075 Uiso 1 1 calc R .
C225 C 0.70828(11) 0.6336(3) 0.5862(3) 0.0583(10) Uani 1 1 d . .
H225 H 0.7279 0.6640 0.6024 0.070 Uiso 1 1 calc R .
C226 C 0.70788(9) 0.5421(2) 0.5862(3) 0.0462(8) Uani 1 1 d . .
H226 H 0.7273 0.5112 0.6033 0.055 Uiso 1 1 calc R .
C231 C 0.70774(9) 0.3606(2) 0.4600(2) 0.0452(8) Uani 1 1 d . .
H23A H 0.7303 0.3737 0.4839 0.054 Uiso 1 1 calc R .
H23B H 0.7071 0.2984 0.4417 0.054 Uiso 1 1 calc R .
C232 C 0.69985(10) 0.4165(3) 0.3744(3) 0.0544(9) Uani 1 1 d . .
H23C H 0.6958 0.4770 0.3937 0.065 Uiso 1 1 calc R .
H23D H 0.7194 0.4181 0.3416 0.065 Uiso 1 1 calc R .
P3 P 0.55984(3) 0.25822(11) 0.90484(10) 0.0786(4) Uani 1 1 d . .
F1 F 0.55961(13) 0.2034(3) 0.8151(3) 0.1539(18) Uani 1 1 d . .
F2 F 0.53134(8) 0.3199(4) 0.8631(3) 0.157(2) Uani 1 1 d . .
F3 F 0.56216(11) 0.3160(3) 0.9958(3) 0.1376(15) Uani 1 1 d . .
F4 F 0.58952(7) 0.2011(2) 0.9480(2) 0.0954(10) Uani 1 1 d . .
F5 F 0.58524(7) 0.3231(2) 0.8643(2) 0.1054(11) Uani 1 1 d . .
F6 F 0.53527(9) 0.1922(4) 0.9459(4) 0.1601(19) Uani 1 1 d . .

loop_
_atom_site_aniso_label
_atom_site_aniso_U_11
_atom_site_aniso_U_22
_atom_site_aniso_U_33
_atom_site_aniso_U_23
_atom_site_aniso_U_13
_atom_site_aniso_U_12
Ru 0.03164(13) 0.03051(13) 0.03024(14) 0.00119(10) 0.00355(9) 0.00233(9)
P1 0.0420(4) 0.0353(4) 0.0335(4) 0.0031(3) -0.0004(3) 0.0033(3)
P2 0.0325(4) 0.0326(4) 0.0360(4) -0.0020(3) 0.0050(3) 0.0015(3)
O1 0.0427(12) 0.0374(12) 0.0307(11) -0.0016(9) 0.0044(9) 0.0059(9)
O2 0.0417(12) 0.0443(13) 0.0396(13) -0.0086(10) 0.0016(10) 0.0102(10)
O3A 0.152(11) 0.087(8) 0.039(4) 0.014(4) 0.026(5) 0.057(6)
O3B 0.152(11) 0.087(8) 0.039(4) 0.014(4) 0.026(5) 0.057(6)
O4 0.0564(15) 0.0648(17) 0.0448(14) 0.0168(13) 0.0076(12) 0.0177(13)
N1 0.0415(15) 0.0374(15) 0.0432(16) 0.0105(12) -0.0008(12) -0.0033(11)
N2 0.0334(13) 0.0415(15) 0.0365(14) 0.0061(12) 0.0042(11) 0.0063(11)
N3 0.0347(13) 0.0374(14) 0.0318(14) 0.0014(11) 0.0056(11) 0.0044(10)
C1 0.056(2) 0.0365(19) 0.064(2) 0.0015(17) -0.0036(19) -0.0013(16)
C2 0.075(3) 0.042(2) 0.097(4) 0.003(2) -0.010(3) -0.012(2)
C3 0.062(3) 0.056(3) 0.124(5) 0.004(3) 0.000(3) -0.024(2)
C4 0.046(2) 0.068(3) 0.105(4) 0.014(3) 0.012(2) -0.0151(19)
C5 0.0384(17) 0.050(2) 0.057(2) 0.0148(17) 0.0015(16) -0.0025(15)
C6 0.0342(16) 0.053(2) 0.0433(19) 0.0112(16) 0.0057(14) 0.0032(14)
C7 0.0351(18) 0.076(3) 0.068(3) 0.008(2) 0.0131(18) 0.0076(18)
C8 0.045(2) 0.081(3) 0.062(3) -0.003(2) 0.0127(19) 0.021(2)
C9 0.054(2) 0.063(3) 0.056(2) -0.0077(19) 0.0085(19) 0.0180(19)
C10 0.0439(18) 0.049(2) 0.048(2) -0.0039(16) 0.0072(16) 0.0068(15)
C11 0.0486(19) 0.052(2) 0.0390(19) 0.0075(15) 0.0124(15) 0.0137(16)
C12 0.057(2) 0.059(2) 0.0367(19) 0.0083(16) 0.0180(16) 0.0160(17)
C13 0.0504(19) 0.0431(19) 0.0366(18) 0.0077(14) 0.0055(15) 0.0048(15)
C14 0.0406(16) 0.0329(16) 0.0382(17) 0.0034(13) 0.0040(14) 0.0030(12)
C15 0.0318(14) 0.0323(15) 0.0313(15) -0.0007(12) 0.0014(12) -0.0004(11)
C16 0.079(3) 0.064(3) 0.043(2) 0.0140(19) 0.019(2) 0.022(2)
C17 0.0333(15) 0.0323(15) 0.0327(16) -0.0065(12) 0.0003(12) -0.0015(12)
C111 0.0450(18) 0.053(2) 0.0332(17) 0.0079(15) -0.0049(14) 0.0056(15)
C112 0.057(2) 0.059(2) 0.051(2) 0.0025(18) -0.0031(18) 0.0127(18)
C113 0.063(3) 0.083(3) 0.075(3) 0.007(3) 0.001(2) 0.035(3)
C114 0.047(2) 0.114(5) 0.092(4) 0.017(3) 0.000(2) 0.020(3)
C115 0.045(2) 0.101(4) 0.084(3) 0.019(3) -0.007(2) -0.004(2)
C116 0.053(2) 0.061(3) 0.060(3) 0.010(2) -0.0082(19) -0.0003(18)
C121 0.060(2) 0.0431(19) 0.0328(17) -0.0017(14) -0.0004(15) -0.0007(16)
C122 0.081(3) 0.073(3) 0.042(2) -0.005(2) -0.012(2) 0.009(2)
C123 0.116(4) 0.111(5) 0.040(2) -0.019(3) -0.020(3) -0.001(4)
C124 0.123(5) 0.079(4) 0.055(3) -0.026(3) 0.004(3) 0.004(3)
C125 0.111(4) 0.058(3) 0.055(3) -0.013(2) 0.005(3) 0.017(3)
C126 0.078(3) 0.045(2) 0.039(2) -0.0042(16) 0.0002(18) 0.0085(18)
C131 0.061(2) 0.047(2) 0.0383(19) 0.0091(15) 0.0058(16) 0.0008(16)
C132 0.069(3) 0.062(2) 0.038(2) 0.0013(17) 0.0167(18) -0.0058(19)
C211 0.0390(17) 0.0335(16) 0.0467(19) -0.0009(14) 0.0001(14) 0.0010(13)
C212 0.075(3) 0.050(2) 0.048(2) -0.0045(17) -0.006(2) 0.0257(19)
C213 0.131(4) 0.053(3) 0.048(2) -0.010(2) -0.020(3) 0.032(3)
C214 0.111(4) 0.060(3) 0.092(4) -0.001(3) -0.059(4) 0.020(3)
C215 0.059(3) 0.083(4) 0.100(4) 0.012(3) -0.027(3) 0.019(2)
C216 0.047(2) 0.064(3) 0.069(3) 0.002(2) 0.0008(19) 0.0143(18)
C221 0.0441(17) 0.0353(17) 0.0358(17) -0.0017(13) 0.0052(14) 0.0017(13)
C222 0.0458(18) 0.045(2) 0.049(2) -0.0005(16) 0.0002(16) 0.0057(15)
C223 0.069(3) 0.048(2) 0.061(3) 0.0022(19) 0.000(2) 0.0181(19)
C224 0.087(3) 0.035(2) 0.066(3) -0.0019(18) 0.003(2) 0.0006(19)
C225 0.065(2) 0.042(2) 0.067(3) -0.0054(18) 0.004(2) -0.0136(18)
C226 0.0453(18) 0.0424(19) 0.051(2) -0.0016(16) 0.0052(16) -0.0034(14)
C231 0.0439(18) 0.047(2) 0.047(2) -0.0026(16) 0.0165(15) -0.0011(14)
C232 0.060(2) 0.054(2) 0.052(2) 0.0019(18) 0.0212(19) -0.0109(18)
P3 0.0502(6) 0.1097(11) 0.0767(9) 0.0232(8) 0.0106(6) 0.0141(6)
F1 0.196(5) 0.166(4) 0.093(3) -0.018(3) -0.018(3) -0.029(4)
F2 0.0576(19) 0.224(5) 0.187(4) 0.083(4) 0.004(2) 0.039(2)
F3 0.159(4) 0.155(4) 0.105(3) -0.008(3) 0.042(3) 0.051(3)
F4 0.0823(19) 0.116(2) 0.090(2) 0.0320(19) 0.0212(16) 0.0373(18)
F5 0.0767(19) 0.122(3) 0.121(3) 0.040(2) 0.0231(18) 0.0143(18)
F6 0.084(2) 0.211(5) 0.189(5) 0.075(4) 0.037(3) -0.028(3)

loop_
_atom_type_symbol
_atom_type_description
_atom_type_scat_dispersion_real
_atom_type_scat_dispersion_imag
_atom_type_scat_source
C C 0.0033 0.0016 'International Tables Vol C Tables 4.2.6.8 and 6.1.1.4'
H H 0.0000 0.0000 'International Tables Vol C Tables 4.2.6.8 and 6.1.1.4'
F F 0.0171 0.0103 'International Tables Vol C Tables 4.2.6.8 and 6.1.1.4'
N N 0.0061 0.0033 'International Tables Vol C Tables 4.2.6.8 and 6.1.1.4'
O O 0.0106 0.0060 'International Tables Vol C Tables 4.2.6.8 and 6.1.1.4'
P P 0.1023 0.0942 'International Tables Vol C Tables 4.2.6.8 and 6.1.1.4'
Ru Ru -1.2594 0.8363 'International Tables Vol C Tables 4.2.6.8 and 6.1.1.4'

loop_
_geom_angle_atom_site_label_1
_geom_angle_atom_site_label_2
_geom_angle_atom_site_label_3
_geom_angle
P1 Ru P2 93.32(4)
O1 Ru P1 99.25(7)
O1 Ru P2 82.42(8)
N1 Ru P1 87.26(8)
N1 Ru P2 175.71(8)
N1 Ru O1 93.29(11)
N1 Ru N3 85.29(10)
N2 Ru P1 91.41(8)
N2 Ru P2 106.14(9)
N2 Ru O1 166.01(9)
N2 Ru N1 78.09(12)
N2 Ru N3 91.52(10)
N3 Ru P1 171.26(7)
N3 Ru P2 93.77(8)
N3 Ru O1 76.66(9)
C111 P1 Ru 111.38(11)
C111 P1 C131 102.13(17)
C121 P1 Ru 116.27(12)
C121 P1 C111 103.64(17)
C121 P1 C131 97.79(18)
C131 P1 Ru 123.00(13)
C211 P2 Ru 110.12(11)
C211 P2 C221 99.29(15)
C211 P2 C231 103.20(17)
C221 P2 Ru 128.58(11)
C221 P2 C231 100.15(16)
C231 P2 Ru 112.29(12)
C17 O1 Ru 117.56(19)
O3B O3A C16 73.1(19)
O3A O3B C16 68.2(15)
C16 O4 H4 109.3
C1 N1 Ru 125.4(3)
C1 N1 C5 119.2(3)
C5 N1 Ru 115.4(2)
C6 N2 Ru 115.8(2)
C10 N2 Ru 126.8(2)
C10 N2 C6 117.2(3)
C11 N3 Ru 126.7(2)
C11 N3 C15 118.1(3)
C15 N3 Ru 115.1(2)
N1 C1 H1 119.1
N1 C1 C2 121.7(4)
C2 C1 H1 119.1
C1 C2 H2 120.5
C3 C2 C1 119.0(4)
C3 C2 H2 120.5
C2 C3 H3 120.0
C4 C3 C2 120.1(4)
C4 C3 H3 120.0
C3 C4 H4A 120.3
C3 C4 C5 119.5(4)
C5 C4 H4A 120.3
N1 C5 C4 120.4(4)
N1 C5 C6 115.0(3)
C4 C5 C6 124.5(4)
N2 C6 C5 115.6(3)
N2 C6 C7 121.0(4)
C7 C6 C5 123.4(3)
C6 C7 H7 119.6
C8 C7 C6 120.7(4)
C8 C7 H7 119.6
C7 C8 H8 120.7
C7 C8 C9 118.7(4)
C9 C8 H8 120.7
C8 C9 H9 120.5
C8 C9 C10 118.9(4)
C10 C9 H9 120.5
N2 C10 C9 123.3(4)
N2 C10 H10 118.3
C9 C10 H10 118.3
N3 C11 H11 118.7
N3 C11 C12 122.5(3)
C12 C11 H11 118.7
C11 C12 H12 120.2
C11 C12 C13 119.7(3)
C13 C12 H12 120.2
C12 C13 C14 118.6(3)
C12 C13 C16 117.0(3)
C14 C13 C16 124.4(3)
C13 C14 H14 120.5
C15 C14 C13 119.0(3)
C15 C14 H14 120.5
N3 C15 C14 122.2(3)
N3 C15 C17 114.9(3)
C14 C15 C17 122.8(3)
O3A C16 O3B 38.7(8)
O3A C16 O4 120.4(7)
O3A C16 C13 118.9(7)
O3B C16 O4 122.3(7)
O3B C16 C13 120.0(7)
O4 C16 C13 115.0(3)
O1 C17 C15 115.9(3)
O2 C17 O1 124.4(3)
O2 C17 C15 119.7(3)
C112 C111 P1 121.3(3)
C112 C111 C116 118.0(4)
C116 C111 P1 120.5(3)
C111 C112 H112 119.4
C111 C112 C113 121.2(4)
C113 C112 H112 119.4
C112 C113 H113 120.0
C114 C113 C112 119.9(5)
C114 C113 H113 120.0
C113 C114 H114 119.9
C113 C114 C115 120.2(4)
C115 C114 H114 119.9
C114 C115 H115 120.1
C114 C115 C116 119.9(5)
C116 C115 H115 120.1
C111 C116 C115 120.8(4)
C111 C116 H116 119.6
C115 C116 H116 119.6
C122 C121 P1 121.6(3)
C122 C121 C126 118.2(4)
C126 C121 P1 119.7(3)
C121 C122 H122 119.8
C123 C122 C121 120.3(5)
C123 C122 H122 119.8
C122 C123 H123 119.6
C124 C123 C122 120.7(4)
C124 C123 H123 119.6
C123 C124 H124 120.0
C125 C124 C123 120.0(4)
C125 C124 H124 120.0
C124 C125 H125 120.0
C124 C125 C126 120.0(5)
C126 C125 H125 120.0
C121 C126 H126 119.6
C125 C126 C121 120.8(4)
C125 C126 H126 119.6
P1 C131 H13A 108.2
P1 C131 H13B 108.2
H13A C131 H13B 107.3
C132 C131 P1 116.5(3)
C132 C131 H13A 108.2
C132 C131 H13B 108.2
C131 C132 H13C 108.2
C131 C132 H13D 108.2
H13C C132 H13D 107.3
C232 C132 C131 116.4(3)
C232 C132 H13C 108.2
C232 C132 H13D 108.2
C212 C211 P2 116.8(3)
C216 C211 P2 124.1(3)
C216 C211 C212 119.1(4)
C211 C212 H212 119.7
C213 C212 C211 120.5(4)
C213 C212 H212 119.7
C212 C213 H213 120.2
C212 C213 C214 119.5(5)
C214 C213 H213 120.2
C213 C214 H214 120.1
C215 C214 C213 119.9(4)
C215 C214 H214 120.1
C214 C215 H215 119.8
C214 C215 C216 120.5(5)
C216 C215 H215 119.8
C211 C216 H216 119.8
C215 C216 C211 120.4(5)
C215 C216 H216 119.8
C222 C221 P2 124.0(3)
C222 C221 C226 117.4(3)
C226 C221 P2 118.4(3)
C221 C222 H222 119.5
C221 C222 C223 121.1(4)
C223 C222 H222 119.5
C222 C223 H223 120.1
C224 C223 C222 119.8(4)
C224 C223 H223 120.1
C223 C224 H224 119.9
C225 C224 C223 120.3(4)
C225 C224 H224 119.9
C224 C225 H225 120.0
C224 C225 C226 120.0(4)
C226 C225 H225 120.0
C221 C226 H226 119.3
C225 C226 C221 121.4(4)
C225 C226 H226 119.3
P2 C231 H23A 107.7
P2 C231 H23B 107.7
H23A C231 H23B 107.1
C232 C231 P2 118.4(3)
C232 C231 H23A 107.7
C232 C231 H23B 107.7
C132 C232 C231 118.3(3)
C132 C232 H23C 107.7
C132 C232 H23D 107.7
C231 C232 H23C 107.7
C231 C232 H23D 107.7
H23C C232 H23D 107.1
F1 P3 F2 92.2(3)
F1 P3 F3 176.7(3)
F1 P3 F4 89.7(2)
F1 P3 F5 87.6(2)
F1 P3 F6 92.2(3)
F2 P3 F3 89.3(3)
F2 P3 F4 176.9(3)
F2 P3 F5 88.6(2)
F2 P3 F6 92.7(2)
F4 P3 F3 88.7(2)
F4 P3 F5 88.95(18)
F4 P3 F6 89.7(2)
F5 P3 F3 89.5(2)
F6 P3 F3 90.6(3)
F6 P3 F5 178.7(2)

loop_
_geom_bond_atom_site_label_1
_geom_bond_atom_site_label_2
_geom_bond_distance
Ru P1 2.3203(15)
Ru P2 2.3254(12)
Ru O1 2.118(2)
Ru N1 2.094(3)
Ru N2 2.063(3)
Ru N3 2.113(3)
P1 C111 1.833(4)
P1 C121 1.821(4)
P1 C131 1.840(4)
P2 C211 1.827(3)
P2 C221 1.829(4)
P2 C231 1.844(4)
O1 C17 1.269(4)
O2 C17 1.237(4)
O3A O3B 0.828(17)
O3A C16 1.230(15)
O3B C16 1.268(12)
O4 H4 0.8067
O4 C16 1.295(5)
N1 C1 1.341(5)
N1 C5 1.350(5)
N2 C6 1.358(4)
N2 C10 1.338(4)
N3 C11 1.340(4)
N3 C15 1.351(4)
C1 H1 0.9300
C1 C2 1.376(5)
C2 H2 0.9300
C2 C3 1.364(7)
C3 H3 0.9300
C3 C4 1.353(7)
C4 H4A 0.9300
C4 C5 1.394(5)
C5 C6 1.460(5)
C6 C7 1.380(5)
C7 H7 0.9300
C7 C8 1.360(6)
C8 H8 0.9300
C8 C9 1.362(6)
C9 H9 0.9300
C9 C10 1.379(5)
C10 H10 0.9300
C11 H11 0.9300
C11 C12 1.366(5)
C12 H12 0.9300
C12 C13 1.372(5)
C13 C14 1.389(5)
C13 C16 1.500(5)
C14 H14 0.9300
C14 C15 1.373(4)
C15 C17 1.501(4)
C111 C112 1.374(5)
C111 C116 1.384(5)
C112 H112 0.9300
C112 C113 1.386(6)
C113 H113 0.9300
C113 C114 1.363(7)
C114 H114 0.9300
C114 C115 1.365(8)
C115 H115 0.9300
C115 C116 1.390(6)
C116 H116 0.9300
C121 C122 1.381(5)
C121 C126 1.386(5)
C122 H122 0.9300
C122 C123 1.369(7)
C123 H123 0.9300
C123 C124 1.363(8)
C124 H124 0.9300
C124 C125 1.358(7)
C125 H125 0.9300
C125 C126 1.376(6)
C126 H126 0.9300
C131 H13A 0.9700
C131 H13B 0.9700
C131 C132 1.525(5)
C132 H13C 0.9700
C132 H13D 0.9700
C132 C232 1.509(5)
C211 C212 1.381(5)
C211 C216 1.378(5)
C212 H212 0.9300
C212 C213 1.378(5)
C213 H213 0.9300
C213 C214 1.385(8)
C214 H214 0.9300
C214 C215 1.365(8)
C215 H215 0.9300
C215 C216 1.372(6)
C216 H216 0.9300
C221 C222 1.380(5)
C221 C226 1.394(5)
C222 H222 0.9300
C222 C223 1.389(5)
C223 H223 0.9300
C223 C224 1.367(6)
C224 H224 0.9300
C224 C225 1.365(6)
C225 H225 0.9300
C225 C226 1.373(5)
C226 H226 0.9300
C231 H23A 0.9700
C231 H23B 0.9700
C231 C232 1.518(5)
C232 H23C 0.9700
C232 H23D 0.9700
P3 F1 1.550(5)
P3 F2 1.562(4)
P3 F3 1.586(4)
P3 F4 1.565(3)
P3 F5 1.578(4)
P3 F6 1.568(4)

loop_
_geom_hbond_atom_site_label_D
_geom_hbond_atom_site_label_H
_geom_hbond_atom_site_label_A
_geom_hbond_distance_DH
_geom_hbond_distance_HA
_geom_hbond_distance_DA
_geom_hbond_angle_DHA
_geom_hbond_site_symmetry_A
O4 H4 O2 0.81 1.91 2.669(4) 155.6 6_556
C1 H1 O1 0.93 2.63 3.177(5) 118.1 .
C2 H2 F4 0.93 2.60 3.503(6) 163.9 6
C7 H7 F2 0.93 2.35 3.066(5) 133.1 2_656
C11 H11 N2 0.93 2.60 3.130(4) 117.1 .
C11 H11 F5 0.93 2.52 3.284(5) 140.2 .
C12 H12 F4 0.93 2.42 3.211(5) 143.5 .
C126 H126 O1 0.93 2.20 3.078(5) 156.0 .
C231 H23A O2 0.97 2.59 3.401(4) 140.9 7_656
C231 H23B O1 0.97 2.45 3.105(4) 124.5 .

loop_
_geom_torsion_atom_site_label_1
_geom_torsion_atom_site_label_2
_geom_torsion_atom_site_label_3
_geom_torsion_atom_site_label_4
_geom_torsion
Ru P1 C111 C112 91.4(3)
Ru P1 C111 C116 -83.2(3)
Ru P1 C121 C122 154.1(3)
Ru P1 C121 C126 -34.5(4)
Ru P1 C131 C132 69.5(3)
Ru P2 C211 C212 -71.6(3)
Ru P2 C211 C216 107.5(3)
Ru P2 C221 C222 -19.8(4)
Ru P2 C221 C226 165.8(2)
Ru P2 C231 C232 93.3(3)
Ru O1 C17 O2 179.0(2)
Ru O1 C17 C15 -0.2(3)
Ru N1 C1 C2 -179.5(3)
Ru N1 C5 C4 179.9(3)
Ru N1 C5 C6 1.1(4)
Ru N2 C6 C5 1.8(4)
Ru N2 C6 C7 -178.6(3)
Ru N2 C10 C9 179.4(3)
Ru N3 C11 C12 175.3(3)
Ru N3 C15 C14 -176.7(2)
Ru N3 C15 C17 -0.2(3)
P1 C111 C112 C113 -174.1(3)
P1 C111 C116 C115 174.5(3)
P1 C121 C122 C123 171.5(4)
P1 C121 C126 C125 -170.3(4)
P1 C131 C132 C232 -90.5(4)
P2 C211 C212 C213 -178.5(4)
P2 C211 C216 C215 177.5(4)
P2 C221 C222 C223 -176.2(3)
P2 C221 C226 C225 175.5(3)
P2 C231 C232 C132 -76.9(4)
O3A O3B C16 O4 -99.7(19)
O3A O3B C16 C13 99.9(17)
O3B O3A C16 O4 105.0(17)
O3B O3A C16 C13 -102.9(18)
N1 C1 C2 C3 -0.2(7)
N1 C5 C6 N2 -1.9(5)
N1 C5 C6 C7 178.5(3)
N2 C6 C7 C8 -2.0(6)
N3 C11 C12 C13 0.7(6)
N3 C15 C17 O1 0.3(4)
N3 C15 C17 O2 -179.0(3)
C1 N1 C5 C4 0.6(5)
C1 N1 C5 C6 -178.3(3)
C1 C2 C3 C4 0.2(8)
C2 C3 C4 C5 0.1(8)
C3 C4 C5 N1 -0.5(7)
C3 C4 C5 C6 178.2(4)
C4 C5 C6 N2 179.3(4)
C4 C5 C6 C7 -0.2(6)
C5 N1 C1 C2 -0.2(6)
C5 C6 C7 C8 177.5(4)
C6 N2 C10 C9 -4.8(5)
C6 C7 C8 C9 -1.6(7)
C7 C8 C9 C10 2.0(6)
C8 C9 C10 N2 1.3(6)
C10 N2 C6 C5 -174.4(3)
C10 N2 C6 C7 5.1(5)
C11 N3 C15 C14 -0.4(5)
C11 N3 C15 C17 176.0(3)
C11 C12 C13 C14 -0.1(6)
C11 C12 C13 C16 -177.2(4)
C12 C13 C14 C15 -0.7(5)
C12 C13 C16 O3A 19.1(8)
C12 C13 C16 O3B -25.6(9)
C12 C13 C16 O4 172.6(4)
C13 C14 C15 N3 1.0(5)
C13 C14 C15 C17 -175.2(3)
C14 C13 C16 O3A -157.8(6)
C14 C13 C16 O3B 157.5(8)
C14 C13 C16 O4 -4.2(6)
C14 C15 C17 O1 176.7(3)
C14 C15 C17 O2 -2.5(5)
C15 N3 C11 C12 -0.5(5)
C16 C13 C14 C15 176.1(4)
C111 P1 C121 C122 31.6(4)
C111 P1 C121 C126 -157.1(3)
C111 P1 C131 C132 -164.8(3)
C111 C112 C113 C114 -0.6(7)
C112 C111 C116 C115 -0.3(6)
C112 C113 C114 C115 0.1(8)
C113 C114 C115 C116 0.2(8)
C114 C115 C116 C111 -0.1(7)
C116 C111 C112 C113 0.7(6)
C121 P1 C111 C112 -142.9(3)
C121 P1 C111 C116 42.5(3)
C121 P1 C131 C132 -58.9(3)
C121 C122 C123 C124 -0.9(9)
C122 C121 C126 C125 1.3(6)
C122 C123 C124 C125 0.4(9)
C123 C124 C125 C126 1.0(9)
C124 C125 C126 C121 -1.9(8)
C126 C121 C122 C123 0.0(7)
C131 P1 C111 C112 -41.7(3)
C131 P1 C111 C116 143.7(3)
C131 P1 C121 C122 -73.0(4)
C131 P1 C121 C126 98.4(3)
C131 C132 C232 C231 72.4(5)
C211 P2 C221 C222 -145.0(3)
C211 P2 C221 C226 40.6(3)
C211 P2 C231 C232 -148.2(3)
C211 C212 C213 C214 1.5(7)
C212 C211 C216 C215 -3.4(6)
C212 C213 C214 C215 -4.4(8)
C213 C214 C215 C216 3.3(9)
C214 C215 C216 C211 0.6(8)
C216 C211 C212 C213 2.4(6)
C221 P2 C211 C212 65.6(3)
C221 P2 C211 C216 -115.3(3)
C221 P2 C231 C232 -46.0(3)
C221 C222 C223 C224 1.3(6)
C222 C221 C226 C225 0.7(5)
C222 C223 C224 C225 0.3(7)
C223 C224 C225 C226 -1.4(7)
C224 C225 C226 C221 0.9(6)
C226 C221 C222 C223 -1.7(5)
C231 P2 C211 C212 168.4(3)
C231 P2 C211 C216 -12.5(4)
C231 P2 C221 C222 109.7(3)
C231 P2 C221 C226 -64.7(3)
